data_4108442
loop_
_publ_author_name
'Sze-Man Yu'
'Stefan Mecking'

_publ_contact_author_email stefan.mecking@uni-konstanz.de
_publ_contact_author_name Stefan.Mecking
_publ_section_title
;
 Extremely Narrow-Dispersed High Molecular Weight Polyethylene from Living
 Polymerization at Elevated Temperatures with o-F Substituted Ti
 Enolatoimines
;
_journal_name_full 'Journal of the American Chemical Society'
_journal_page_first 13204
_journal_page_last 13205
_journal_paper_doi 10.1021/ja805304p
_journal_volume 130
_journal_year 2008
_chemical_formula_moiety 'C22 H14 Cl2 F10 N2 O2 Ti'
_chemical_formula_sum 'C22 H14 Cl2 F10 N2 O2 Ti'
_chemical_formula_weight 647.15
_chemical_name_systematic
; 
 ? 
;
_space_group_IT_number 14
_symmetry_cell_setting monoclinic
_symmetry_space_group_name_Hall '-P 2yn'
_symmetry_space_group_name_H-M 'P 1 21/n 1'
_atom_sites_solution_hydrogens geom
_atom_sites_solution_primary direct
_atom_sites_solution_secondary difmap
_audit_creation_method SHELXL-97
_cell_angle_alpha 90.00
_cell_angle_beta 98.05
_cell_angle_gamma 90.00
_cell_formula_units_Z 4
_cell_length_a 10.626
_cell_length_b 15.631
_cell_length_c 15.214
_cell_measurement_temperature 100(2)
_cell_measurement_theta_max 53.67
_cell_measurement_theta_min 1.83
_cell_volume 2502.069
_computing_structure_refinement 'SHELXL-97 (Sheldrick, 1997)'
_computing_structure_solution 'SHELXS-97 (Sheldrick, 1990)'
_diffrn_ambient_temperature 293(2)
_diffrn_detector_area_resol_mean 6.67
_diffrn_measured_fraction_theta_full 0.990
_diffrn_measured_fraction_theta_max 0.990
_diffrn_measurement_device_type 'STOE IPDS 2T'
_diffrn_radiation_monochromator graphite
_diffrn_radiation_source 'fine-focus sealed tube'
_diffrn_radiation_type MoK\a
_diffrn_radiation_wavelength 0.71073
_diffrn_reflns_av_R_equivalents 0.0965
_diffrn_reflns_av_sigmaI/netI 0.0521
_diffrn_reflns_limit_h_max 13
_diffrn_reflns_limit_h_min -13
_diffrn_reflns_limit_k_max 19
_diffrn_reflns_limit_k_min -18
_diffrn_reflns_limit_l_max 18
_diffrn_reflns_limit_l_min -18
_diffrn_reflns_number 35051
_diffrn_reflns_theta_full 26.26
_diffrn_reflns_theta_max 26.26
_diffrn_reflns_theta_min 1.88
_exptl_absorpt_coefficient_mu 0.655
_exptl_absorpt_correction_T_max 0.9021
_exptl_absorpt_correction_T_min 0.7218
_exptl_absorpt_correction_type integration
_exptl_absorpt_process_details 'X-RED version 1.31 Stoe Data Reduction'
_exptl_crystal_colour red
_exptl_crystal_density_diffrn 1.718
_exptl_crystal_description blade
_exptl_crystal_F_000 1288
_exptl_crystal_size_max 0.4
_exptl_crystal_size_mid 0.3
_exptl_crystal_size_min 0.1
_refine_diff_density_max 0.434
_refine_diff_density_min -0.426
_refine_diff_density_rms 0.063
_refine_ls_extinction_method none
_refine_ls_goodness_of_fit_ref 1.005
_refine_ls_hydrogen_treatment mixed
_refine_ls_matrix_type full
_refine_ls_number_parameters 408
_refine_ls_number_reflns 5010
_refine_ls_number_restraints 0
_refine_ls_restrained_S_all 1.005
_refine_ls_R_factor_all 0.0623
_refine_ls_R_factor_gt 0.0393
_refine_ls_shift/su_max 0.000
_refine_ls_shift/su_mean 0.000
_refine_ls_structure_factor_coef Fsqd
_refine_ls_weighting_details 'calc w=1/[\s^2^(Fo^2^)+(0.0433P)^2^+0.1083P] where P=(Fo^2^+2Fc^2^)/3'
_refine_ls_weighting_scheme calc
_refine_ls_wR_factor_gt 0.0780
_refine_ls_wR_factor_ref 0.0839
_reflns_number_gt 3762
_reflns_number_total 5010
_reflns_threshold_expression >2sigma(I)
_cod_data_source_file ja805304p_si_002.cif
_cod_data_source_block g:\x_ray\260\260
_cod_original_cell_volume 2502.0
_cod_original_sg_symbol_H-M 'P 21/n'
_cod_database_code 4108442

loop_
_symmetry_equiv_pos_as_xyz
'x, y, z'
'-x+1/2, y+1/2, -z+1/2'
'-x, -y, -z'
'x-1/2, -y-1/2, z-1/2'

loop_
_atom_site_label
_atom_site_type_symbol
_atom_site_fract_x
_atom_site_fract_y
_atom_site_fract_z
_atom_site_U_iso_or_equiv
_atom_site_adp_type
_atom_site_occupancy
_atom_site_symmetry_multiplicity
_atom_site_calc_flag
Ti1 Ti 0.39678(4) 0.22399(3) 0.29474(3) 0.01529(11) Uani 1 1 d
Cl2 Cl 0.55903(6) 0.30924(4) 0.26697(4) 0.02330(14) Uani 1 1 d
Cl3 Cl 0.24291(6) 0.31322(4) 0.22710(4) 0.02192(14) Uani 1 1 d
F8 F 0.32927(13) 0.11177(9) 0.50163(9) 0.0247(3) Uani 1 1 d
F9 F 0.43707(14) -0.01780(9) 0.38602(10) 0.0284(3) Uani 1 1 d
O1 O 0.39583(16) 0.14994(11) 0.19728(10) 0.0199(4) Uani 1 1 d
F10 F 0.00660(13) 0.21823(10) 0.28786(9) 0.0266(3) Uani 1 1 d
N1 N 0.24243(19) 0.13723(12) 0.32380(12) 0.0161(4) Uani 1 1 d
N2 N 0.54430(19) 0.14188(13) 0.36884(13) 0.0185(4) Uani 1 1 d
F11 F 0.50194(15) 0.05889(12) 0.07851(11) 0.0405(4) Uani 1 1 d
F12 F 0.31876(17) 0.09508(13) 0.01379(10) 0.0446(5) Uani 1 1 d
O2 O 0.39031(15) 0.27031(10) 0.40870(10) 0.0187(4) Uani 1 1 d
F13 F 0.34978(19) -0.03265(11) 0.06416(11) 0.0467(5) Uani 1 1 d
F14 F 0.74036(16) 0.14507(11) 0.26555(12) 0.0433(4) Uani 1 1 d
C12 C 0.1995(2) 0.06724(15) 0.28226(15) 0.0174(5) Uani 1 1 d
C13 C 0.4774(2) 0.27995(16) 0.47815(15) 0.0214(5) Uani 1 1 d
C14 C 0.5827(3) 0.23213(17) 0.49743(16) 0.0232(5) Uani 1 1 d
H10 H 0.640(3) 0.2445(19) 0.552(2) 0.036(8) Uiso 1 1 d
C15 C 0.5837(2) 0.06678(17) 0.32482(16) 0.0209(5) Uani 1 1 d
C16 C 0.1722(2) 0.16602(14) 0.39282(15) 0.0171(5) Uani 1 1 d
C17 C 0.2175(2) 0.15407(15) 0.48193(16) 0.0196(5) Uani 1 1 d
F15 F 0.53537(19) 0.36540(14) 0.60565(12) 0.0580(6) Uani 1 1 d
C18 C 0.6121(2) 0.15994(16) 0.44593(15) 0.0201(5) Uani 1 1 d
C19 C 0.2531(2) 0.03622(16) 0.20595(15) 0.0191(5) Uani 1 1 d
H1 H 0.222(3) -0.0137(19) 0.1823(19) 0.028(8) Uiso 1 1 d
C20 C 0.0568(2) 0.20860(16) 0.37402(15) 0.0203(5) Uani 1 1 d
C21 C 0.7236(3) 0.10620(19) 0.48426(19) 0.0264(6) Uani 1 1 d
H8 H 0.796(3) 0.1102(18) 0.448(2) 0.032(8) Uiso 1 1 d
H9 H 0.698(3) 0.052(2) 0.484(2) 0.034(8) Uiso 1 1 d
H13 H 0.754(3) 0.127(2) 0.543(2) 0.040(9) Uiso 1 1 d
C22 C -0.0083(3) 0.23994(18) 0.43904(19) 0.0285(6) Uani 1 1 d
H4 H -0.083(3) 0.266(2) 0.424(2) 0.040(9) Uiso 1 1 d
C23 C 0.0413(3) 0.22595(19) 0.52688(18) 0.0304(6) Uani 1 1 d
H3 H -0.005(3) 0.2465(18) 0.5707(18) 0.025(7) Uiso 1 1 d
C24 C 0.0904(3) 0.01738(18) 0.30773(19) 0.0241(6) Uani 1 1 d
H2 H 0.013(3) 0.042(2) 0.285(2) 0.039(9) Uiso 1 1 d
H5 H 0.095(3) -0.038(2) 0.291(2) 0.037(9) Uiso 1 1 d
H11 H 0.087(3) 0.016(2) 0.372(2) 0.042(9) Uiso 1 1 d
C25 C 0.1545(3) 0.18245(18) 0.54889(18) 0.0280(6) Uani 1 1 d
H12 H 0.187(3) 0.170(2) 0.605(2) 0.048(10) Uiso 1 1 d
C26 C 0.5277(2) -0.01202(16) 0.33201(16) 0.0225(5) Uani 1 1 d
C27 C 0.7159(3) -0.0007(2) 0.2268(2) 0.0368(7) Uani 1 1 d
H14 H 0.780(3) 0.008(2) 0.194(2) 0.051(10) Uiso 1 1 d
C28 C 0.6799(3) 0.06978(19) 0.27169(19) 0.0302(6) Uani 1 1 d
C29 C 0.3406(2) 0.07867(15) 0.16795(15) 0.0191(5) Uani 1 1 d
C30 C 0.4439(3) 0.35191(18) 0.53787(18) 0.0305(6) Uani 1 1 d
C31 C 0.5605(3) -0.08411(19) 0.2886(2) 0.0307(6) Uani 1 1 d
H7 H 0.516(3) -0.136(2) 0.2927(19) 0.034(8) Uiso 1 1 d
C32 C 0.3788(3) 0.04866(18) 0.08092(17) 0.0270(6) Uani 1 1 d
C33 C 0.6549(3) -0.0774(2) 0.2358(2) 0.0355(7) Uani 1 1 d
H6 H 0.677(3) -0.122(2) 0.210(2) 0.036(9) Uiso 1 1 d
F16 F 0.33744(19) 0.33809(13) 0.56899(13) 0.0561(6) Uani 1 1 d
F17 F 0.4291(2) 0.42513(11) 0.49300(13) 0.0536(5) Uani 1 1 d

loop_
_atom_site_aniso_label
_atom_site_aniso_U_11
_atom_site_aniso_U_22
_atom_site_aniso_U_33
_atom_site_aniso_U_23
_atom_site_aniso_U_13
_atom_site_aniso_U_12
Ti1 0.0184(2) 0.0176(2) 0.00993(19) -0.00056(16) 0.00198(15) -0.00343(18)
Cl2 0.0226(3) 0.0256(3) 0.0223(3) 0.0025(2) 0.0055(2) -0.0076(3)
Cl3 0.0242(3) 0.0207(3) 0.0194(3) 0.0047(2) -0.0020(2) -0.0023(2)
F8 0.0266(8) 0.0301(8) 0.0174(7) 0.0050(6) 0.0031(6) 0.0042(6)
F9 0.0277(8) 0.0220(8) 0.0374(9) 0.0007(7) 0.0117(7) -0.0005(6)
O1 0.0237(9) 0.0234(9) 0.0136(8) -0.0028(7) 0.0056(7) -0.0038(7)
F10 0.0223(8) 0.0341(8) 0.0228(7) 0.0057(6) 0.0011(6) 0.0011(7)
N1 0.0192(10) 0.0169(10) 0.0128(9) -0.0001(8) 0.0040(8) 0.0005(8)
N2 0.0183(10) 0.0205(10) 0.0171(10) -0.0012(8) 0.0033(8) -0.0035(8)
F11 0.0311(9) 0.0631(12) 0.0297(9) -0.0215(8) 0.0132(7) -0.0047(8)
F12 0.0504(11) 0.0702(13) 0.0130(8) -0.0011(8) 0.0035(7) 0.0026(9)
O2 0.0212(9) 0.0212(9) 0.0129(8) -0.0018(7) 0.0000(6) -0.0031(7)
F13 0.0676(13) 0.0383(10) 0.0398(10) -0.0242(8) 0.0273(9) -0.0178(9)
F14 0.0352(10) 0.0440(10) 0.0558(11) -0.0038(9) 0.0245(9) -0.0094(8)
C12 0.0219(12) 0.0143(11) 0.0151(11) 0.0021(9) -0.0008(9) 0.0011(10)
C13 0.0269(13) 0.0231(12) 0.0140(11) -0.0030(10) 0.0022(10) -0.0088(11)
C14 0.0282(14) 0.0242(13) 0.0150(12) 0.0010(10) -0.0046(10) -0.0034(11)
C15 0.0166(12) 0.0274(13) 0.0181(12) -0.0019(10) 0.0001(9) 0.0024(10)
C16 0.0222(12) 0.0142(11) 0.0163(11) -0.0005(9) 0.0076(9) -0.0038(10)
C17 0.0226(13) 0.0180(12) 0.0183(12) 0.0020(10) 0.0029(10) -0.0021(10)
F15 0.0562(12) 0.0671(13) 0.0424(11) -0.0383(10) -0.0217(9) 0.0108(10)
C18 0.0203(13) 0.0230(13) 0.0169(12) 0.0044(10) 0.0026(10) -0.0066(10)
C19 0.0230(13) 0.0183(13) 0.0153(11) -0.0019(10) -0.0001(10) -0.0004(10)
C20 0.0219(13) 0.0225(13) 0.0169(12) 0.0037(10) 0.0037(10) -0.0038(10)
C21 0.0227(14) 0.0296(15) 0.0254(15) 0.0032(12) -0.0019(12) -0.0020(12)
C22 0.0282(15) 0.0268(15) 0.0329(15) 0.0027(12) 0.0123(12) 0.0066(12)
C23 0.0367(16) 0.0326(15) 0.0256(14) -0.0037(12) 0.0179(12) 0.0004(13)
C24 0.0254(15) 0.0201(14) 0.0275(14) -0.0013(11) 0.0062(11) -0.0051(12)
C25 0.0380(16) 0.0308(15) 0.0166(13) 0.0017(11) 0.0083(12) -0.0008(12)
C26 0.0168(13) 0.0249(13) 0.0249(13) -0.0017(10) 0.0004(10) 0.0039(10)
C27 0.0233(15) 0.056(2) 0.0322(16) -0.0120(14) 0.0085(12) 0.0065(14)
C28 0.0205(13) 0.0386(16) 0.0320(15) -0.0001(13) 0.0051(11) -0.0037(12)
C29 0.0227(13) 0.0225(12) 0.0108(11) -0.0020(9) -0.0019(9) -0.0002(10)
C30 0.0319(15) 0.0339(16) 0.0239(13) -0.0100(12) -0.0023(12) -0.0043(13)
C31 0.0211(14) 0.0283(15) 0.0395(16) -0.0098(12) -0.0069(12) 0.0047(12)
C32 0.0289(15) 0.0333(15) 0.0193(13) -0.0081(11) 0.0051(11) -0.0048(12)
C33 0.0239(15) 0.0425(18) 0.0377(16) -0.0198(14) -0.0034(12) 0.0107(14)
F16 0.0560(13) 0.0623(13) 0.0565(12) -0.0369(10) 0.0307(10) -0.0166(10)
F17 0.0823(15) 0.0255(9) 0.0516(12) -0.0110(8) 0.0049(10) 0.0043(9)

loop_
_atom_type_symbol
_atom_type_description
_atom_type_scat_dispersion_real
_atom_type_scat_dispersion_imag
_atom_type_scat_source
C C 0.0033 0.0016 'International Tables Vol C Tables 4.2.6.8 and 6.1.1.4'
H H 0.0000 0.0000 'International Tables Vol C Tables 4.2.6.8 and 6.1.1.4'
F F 0.0171 0.0103 'International Tables Vol C Tables 4.2.6.8 and 6.1.1.4'
N N 0.0061 0.0033 'International Tables Vol C Tables 4.2.6.8 and 6.1.1.4'
O O 0.0106 0.0060 'International Tables Vol C Tables 4.2.6.8 and 6.1.1.4'
Ti Ti 0.2776 0.4457 'International Tables Vol C Tables 4.2.6.8 and 6.1.1.4'
Cl Cl 0.1484 0.1585 'International Tables Vol C Tables 4.2.6.8 and 6.1.1.4'

loop_
_geom_angle_atom_site_label_1
_geom_angle_atom_site_label_2
_geom_angle_atom_site_label_3
_geom_angle
O1 Ti1 O2 164.37(7)
O1 Ti1 N2 88.27(7)
O2 Ti1 N2 82.46(7)
O1 Ti1 N1 81.86(7)
O2 Ti1 N1 85.89(7)
N2 Ti1 N1 91.98(7)
O1 Ti1 Cl2 97.77(6)
O2 Ti1 Cl2 94.15(5)
N2 Ti1 Cl2 86.15(6)
N1 Ti1 Cl2 178.11(6)
O1 Ti1 Cl3 95.53(6)
O2 Ti1 Cl3 93.65(5)
N2 Ti1 Cl3 176.11(6)
N1 Ti1 Cl3 87.74(5)
Cl2 Ti1 Cl3 94.15(3)
C29 O1 Ti1 138.25(15)
C12 N1 C16 115.5(2)
C12 N1 Ti1 129.02(16)
C16 N1 Ti1 115.22(14)
C18 N2 C15 115.4(2)
C18 N2 Ti1 126.15(17)
C15 N2 Ti1 117.86(15)
C13 O2 Ti1 132.13(16)
N1 C12 C19 121.1(2)
N1 C12 C24 122.7(2)
C19 C12 C24 116.1(2)
O2 C13 C14 125.7(2)
O2 C13 C30 111.6(2)
C14 C13 C30 122.6(2)
C13 C14 C18 123.9(2)
C26 C15 C28 115.9(2)
C26 C15 N2 122.2(2)
C28 C15 N2 121.8(2)
C17 C16 C20 116.2(2)
C17 C16 N1 121.8(2)
C20 C16 N1 122.1(2)
F8 C17 C25 119.9(2)
F8 C17 C16 117.0(2)
C25 C17 C16 123.1(2)
N2 C18 C14 121.4(2)
N2 C18 C21 121.9(2)
C14 C18 C21 116.7(2)
C29 C19 C12 123.8(2)
F10 C20 C22 119.2(2)
F10 C20 C16 118.0(2)
C22 C20 C16 122.8(2)
C20 C22 C23 118.5(3)
C25 C23 C22 120.8(3)
C17 C25 C23 118.6(2)
F9 C26 C31 119.1(2)
F9 C26 C15 117.4(2)
C31 C26 C15 123.5(2)
C28 C27 C33 118.6(3)
F14 C28 C27 119.7(2)
F14 C28 C15 117.7(2)
C27 C28 C15 122.6(3)
O1 C29 C19 125.5(2)
O1 C29 C32 113.6(2)
C19 C29 C32 120.8(2)
F16 C30 F17 106.4(3)
F16 C30 F15 108.7(2)
F17 C30 F15 106.4(2)
F16 C30 C13 112.5(2)
F17 C30 C13 110.5(2)
F15 C30 C13 112.0(2)
C33 C31 C26 118.2(3)
F13 C32 F11 108.3(2)
F13 C32 F12 107.5(2)
F11 C32 F12 106.3(2)
F13 C32 C29 112.5(2)
F11 C32 C29 112.0(2)
F12 C32 C29 110.0(2)
C31 C33 C27 121.1(3)

loop_
_geom_bond_atom_site_label_1
_geom_bond_atom_site_label_2
_geom_bond_distance
Ti1 O1 1.8799(16)
Ti1 O2 1.8891(16)
Ti1 N2 2.209(2)
Ti1 N1 2.220(2)
Ti1 Cl2 2.2650(7)
Ti1 Cl3 2.2817(7)
F8 C17 1.356(3)
F9 C26 1.353(3)
O1 C29 1.308(3)
F10 C20 1.353(3)
N1 C12 1.313(3)
N1 C16 1.443(3)
N2 C18 1.318(3)
N2 C15 1.443(3)
F11 C32 1.324(3)
F12 C32 1.339(3)
O2 C13 1.312(3)
F13 C32 1.324(3)
F14 C28 1.350(3)
C12 C19 1.446(3)
C12 C24 1.493(3)
C13 C14 1.343(4)
C13 C30 1.519(4)
C14 C18 1.433(4)
C15 C26 1.379(4)
C15 C28 1.390(4)
C16 C17 1.386(3)
C16 C20 1.389(3)
C17 C25 1.369(4)
F15 C30 1.331(3)
C18 C21 1.502(4)
C19 C29 1.338(3)
C20 C22 1.374(4)
C22 C23 1.383(4)
C23 C25 1.381(4)
C26 C31 1.375(4)
C27 C28 1.378(4)
C27 C33 1.379(5)
C29 C32 1.513(3)
C30 F16 1.304(3)
C30 F17 1.331(3)
C31 C33 1.375(4)

loop_
_geom_torsion_atom_site_label_1
_geom_torsion_atom_site_label_2
_geom_torsion_atom_site_label_3
_geom_torsion_atom_site_label_4
_geom_torsion
O2 Ti1 O1 C29 32.6(4)
N2 Ti1 O1 C29 86.0(2)
N1 Ti1 O1 C29 -6.2(2)
Cl2 Ti1 O1 C29 171.9(2)
Cl3 Ti1 O1 C29 -93.1(2)
O1 Ti1 N1 C12 4.4(2)
O2 Ti1 N1 C12 -165.9(2)
N2 Ti1 N1 C12 -83.6(2)
Cl2 Ti1 N1 C12 -74.7(17)
Cl3 Ti1 N1 C12 100.3(2)
O1 Ti1 N1 C16 -169.43(16)
O2 Ti1 N1 C16 20.32(16)
N2 Ti1 N1 C16 102.60(16)
Cl2 Ti1 N1 C16 111.5(17)
Cl3 Ti1 N1 C16 -73.51(15)
O1 Ti1 N2 C18 169.4(2)
O2 Ti1 N2 C18 -23.22(19)
N1 Ti1 N2 C18 -108.8(2)
Cl2 Ti1 N2 C18 71.49(19)
Cl3 Ti1 N2 C18 -23.0(10)
O1 Ti1 N2 C15 -1.57(17)
O2 Ti1 N2 C15 165.81(17)
N1 Ti1 N2 C15 80.22(17)
Cl2 Ti1 N2 C15 -99.48(16)
Cl3 Ti1 N2 C15 166.0(7)
O1 Ti1 O2 C13 85.7(4)
N2 Ti1 O2 C13 31.6(2)
N1 Ti1 O2 C13 124.2(2)
Cl2 Ti1 O2 C13 -53.9(2)
Cl3 Ti1 O2 C13 -148.4(2)
C16 N1 C12 C19 173.7(2)
Ti1 N1 C12 C19 -0.1(3)
C16 N1 C12 C24 -3.5(3)
Ti1 N1 C12 C24 -177.33(18)
Ti1 O2 C13 C14 -26.1(4)
Ti1 O2 C13 C30 155.45(17)
O2 C13 C14 C18 -3.1(4)
C30 C13 C14 C18 175.2(2)
C18 N2 C15 C26 96.0(3)
Ti1 N2 C15 C26 -92.0(2)
C18 N2 C15 C28 -84.7(3)
Ti1 N2 C15 C28 87.3(3)
C12 N1 C16 C17 103.7(3)
Ti1 N1 C16 C17 -81.7(2)
C12 N1 C16 C20 -77.5(3)
Ti1 N1 C16 C20 97.2(2)
C20 C16 C17 F8 179.3(2)
N1 C16 C17 F8 -1.9(3)
C20 C16 C17 C25 -0.5(4)
N1 C16 C17 C25 178.4(2)
C15 N2 C18 C14 -179.3(2)
Ti1 N2 C18 C14 9.6(3)
C15 N2 C18 C21 0.7(3)
Ti1 N2 C18 C21 -170.45(18)
C13 C14 C18 N2 8.7(4)
C13 C14 C18 C21 -171.3(2)
N1 C12 C19 C29 -5.7(4)
C24 C12 C19 C29 171.8(2)
C17 C16 C20 F10 -177.1(2)
N1 C16 C20 F10 4.0(3)
C17 C16 C20 C22 2.0(4)
N1 C16 C20 C22 -176.9(2)
F10 C20 C22 C23 176.9(2)
C16 C20 C22 C23 -2.2(4)
C20 C22 C23 C25 0.8(4)
F8 C17 C25 C23 179.5(2)
C16 C17 C25 C23 -0.8(4)
C22 C23 C25 C17 0.6(4)
C28 C15 C26 F9 177.5(2)
N2 C15 C26 F9 -3.2(4)
C28 C15 C26 C31 -1.4(4)
N2 C15 C26 C31 177.9(2)
C33 C27 C28 F14 178.5(3)
C33 C27 C28 C15 -0.8(4)
C26 C15 C28 F14 -177.6(2)
N2 C15 C28 F14 3.0(4)
C26 C15 C28 C27 1.6(4)
N2 C15 C28 C27 -177.8(2)
Ti1 O1 C29 C19 3.1(4)
Ti1 O1 C29 C32 179.55(17)
C12 C19 C29 O1 4.9(4)
C12 C19 C29 C32 -171.3(2)
O2 C13 C30 F16 60.9(3)
C14 C13 C30 F16 -117.6(3)
O2 C13 C30 F17 -57.9(3)
C14 C13 C30 F17 123.6(3)
O2 C13 C30 F15 -176.3(2)
C14 C13 C30 F15 5.2(4)
F9 C26 C31 C33 -178.5(2)
C15 C26 C31 C33 0.4(4)
O1 C29 C32 F13 163.3(2)
C19 C29 C32 F13 -20.0(4)
O1 C29 C32 F11 41.1(3)
C19 C29 C32 F11 -142.3(2)
O1 C29 C32 F12 -76.9(3)
C19 C29 C32 F12 99.8(3)
C26 C31 C33 C27 0.5(4)
C28 C27 C33 C31 -0.3(5)
